data_7118768
loop_
_publ_author_name
'Yang, Xiang-Yuan'
'Tay, Wee Shan'
'Li, Yongxin'
'Pullarkat, Sumod A.'
'Leung, Pak-Hing'

_publ_section_title
;
 The synthesis and efficient one-pot catalytic &quot;self-breeding&quot;
 of asymmetrical NC(sp(3))E-hybridised pincer complexes.
;
_journal_issue 22
_journal_name_full 'Chemical communications (Cambridge, England)'
_journal_page_first 4211
_journal_page_last 4214
_journal_paper_doi 10.1039/c6cc00763e
_journal_volume 52
_journal_year 2016
_chemical_absolute_configuration ad
_chemical_formula_sum 'C28 H23 Cl N O2 P Pd'
_chemical_formula_weight 578.29
_space_group_crystal_system monoclinic
_space_group_IT_number 4
_space_group_name_Hall 'P 2yb'
_space_group_name_H-M_alt 'P 1 21 1'
_symmetry_space_group_name_Hall 'P 2yb'
_symmetry_space_group_name_H-M 'P 1 21 1'
_atom_sites_solution_hydrogens geom
_audit_update_record
;
2016-01-22 deposited with the CCDC.
2016-02-17 downloaded from the CCDC.
;
_cell_angle_alpha 90
_cell_angle_beta 90.682(3)
_cell_angle_gamma 90
_cell_formula_units_Z 4
_cell_length_a 8.4079(4)
_cell_length_b 12.0255(6)
_cell_length_c 23.7756(12)
_cell_measurement_reflns_used 9906
_cell_measurement_temperature 103.(2)
_cell_measurement_theta_max 28.4553
_cell_measurement_theta_min 2.5600
_cell_volume 2403.8(2)
_computing_cell_refinement 'SAINT V8.34A (Bruker AXS Inc., 2013)'
_computing_data_collection 'APEX3 (Bruker AXS Inc., 2015)'
_computing_data_reduction 'SAINT V8.34A (Bruker AXS Inc., 2013)'
_computing_molecular_graphics 'XP (Bruker AXS Inc., 2015)'
_computing_publication_material 'APEX3 (Bruker AXS Inc., 2015)'
_computing_structure_refinement 'SHELXL-2014/7 (Sheldrick, 2014)'
_computing_structure_solution 'XT, VERSION 2014/4'
_diffrn_ambient_temperature 103.(2)
_diffrn_detector_area_resol_mean 8.3333
_diffrn_measured_fraction_theta_full 0.991
_diffrn_measured_fraction_theta_max 0.991
_diffrn_measurement_device_type 'CCD area detector'
_diffrn_measurement_method 'phi and omega scans'
_diffrn_radiation_monochromator graphite
_diffrn_radiation_type MoK\a
_diffrn_radiation_wavelength 0.71073
_diffrn_reflns_av_R_equivalents 0.1015
_diffrn_reflns_av_unetI/netI 0.0938
_diffrn_reflns_limit_h_max 13
_diffrn_reflns_limit_h_min -13
_diffrn_reflns_limit_k_max 18
_diffrn_reflns_limit_k_min -18
_diffrn_reflns_limit_l_max 37
_diffrn_reflns_limit_l_min -36
_diffrn_reflns_number 74249
_diffrn_reflns_theta_full 33.84
_diffrn_reflns_theta_max 33.84
_diffrn_reflns_theta_min 2.41
_diffrn_source 'fine-focus sealed tube'
_diffrn_source_type 'Bruker KappaCCD'
_exptl_absorpt_coefficient_mu 0.977
_exptl_absorpt_correction_T_max 0.74
_exptl_absorpt_correction_T_min 0.57
_exptl_absorpt_correction_type multi-scan
_exptl_absorpt_process_details
;
SADABS-2014/5 - Bruker AXS area detector scaling and absorption correction
;
_exptl_crystal_colour yellow
_exptl_crystal_density_diffrn 1.598
_exptl_crystal_density_method 'not measured'
_exptl_crystal_description block
_exptl_crystal_F_000 1168
_exptl_crystal_recrystallization_method 'Re-crystallisation from solvent: acetone/hexane'
_exptl_crystal_size_max 0.420
_exptl_crystal_size_mid 0.400
_exptl_crystal_size_min 0.320
_refine_diff_density_max 2.079
_refine_diff_density_min -2.125
_refine_ls_abs_structure_details
;

Flack x determined using 6392 quotients [(I+)-(I-)]/[(I+)+(I-)]
(Parsons, Flack and Wagner, Acta Cryst. B69 (2013) 249-259).
;
_refine_ls_abs_structure_Flack 0.045(15)
_refine_ls_extinction_method none
_refine_ls_goodness_of_fit_ref 1.074
_refine_ls_hydrogen_treatment constr
_refine_ls_matrix_type full
_refine_ls_number_parameters 613
_refine_ls_number_reflns 18919
_refine_ls_number_restraints 1
_refine_ls_restrained_S_all 1.074
_refine_ls_R_factor_all 0.0661
_refine_ls_R_factor_gt 0.0582
_refine_ls_shift/su_max 0.001
_refine_ls_shift/su_mean 0.000
_refine_ls_structure_factor_coef Fsqd
_refine_ls_weighting_details 'w=1/[\s^2^(Fo^2^)+(0.0284P)^2^+4.7783P] where P=(Fo^2^+2Fc^2^)/3'
_refine_ls_weighting_scheme calc
_refine_ls_wR_factor_gt 0.1223
_refine_ls_wR_factor_ref 0.1257
_reflns_number_gt 16986
_reflns_number_total 18919
_reflns_threshold_expression 'I > 2\s(I)'
_cod_data_source_file c6cc00763e2.cif
_cod_data_source_block I
_cod_depositor_comments
;
The following automatic conversions were performed:

'_exptl_absorpt_correction_type' value 'Multi-Scan' changed to
'multi-scan' according to
/usr/data/users/saulius/crontab/automatic-downloads/rss-feeds/RSC/lib/dictionaries/cif_core.dic
dictionary named 'cif_core.dic' version 2.4.2 from 2011-04-26.

Automatic conversion script
Id: cif_fix_values 4268 2015-11-12 08:31:59Z antanas 

 Adding full bibliography for 7118767--7118768.cif.
;
_cod_database_code 7118768

loop_
_space_group_symop_operation_xyz
'x, y, z'
'-x, y+1/2, -z'

loop_
_atom_site_type_symbol
_atom_site_label
_atom_site_fract_x
_atom_site_fract_y
_atom_site_fract_z
_atom_site_U_iso_or_equiv
_atom_site_adp_type
_atom_site_calc_flag
_atom_site_refinement_flags_adp
_atom_site_refinement_flags_posn
_atom_site_occupancy
Pd Pd1 1.02540(5) 0.51751(3) 0.92617(2) 0.01084(8) Uani d . . 1
Pd Pd2 0.53576(5) 0.36918(3) 0.57149(2) 0.01045(8) Uani d . . 1
C C1 0.8784(7) 0.4072(5) 0.8870(2) 0.0133(10) Uani d . . 1
H H1 0.8957 0.4148 0.8457 0.016 Uiso calc U R 1
C C2 0.9094(7) 0.2850(5) 0.9024(3) 0.0168(11) Uani d . . 1
H H2 0.8664 0.2725 0.9409 0.02 Uiso calc U R 1
C C3 0.8305(8) 0.2007(5) 0.8634(3) 0.0217(12) Uani d . . 1
H H3 0.8101 0.1289 0.8784 0.026 Uiso calc U R 1
C C4 0.7877(9) 0.2185(6) 0.8103(3) 0.0259(14) Uani d . . 1
H H4 0.8069 0.2906 0.7955 0.031 Uiso calc U R 1
C C5 0.7136(8) 0.1372(6) 0.7725(3) 0.0210(12) Uani d . . 1
C C6 0.6291(9) 0.0438(6) 0.7910(3) 0.0268(15) Uani d . . 1
H H6 0.618 0.0316 0.8302 0.032 Uiso calc U R 1
C C7 0.5612(10) -0.0315(7) 0.7532(4) 0.0314(17) Uani d . . 1
H H7 0.5033 -0.0938 0.7665 0.038 Uiso calc U R 1
C C8 0.5794(9) -0.0143(6) 0.6960(3) 0.0289(16) Uani d . . 1
H H8 0.5339 -0.0649 0.6696 0.035 Uiso calc U R 1
C C9 0.6643(9) 0.0773(6) 0.6774(3) 0.0267(14) Uani d . . 1
H H9 0.6781 0.0884 0.6382 0.032 Uiso calc U R 1
C C10 0.7289(8) 0.1524(6) 0.7150(3) 0.0225(13) Uani d . . 1
H H10 0.7846 0.2154 0.7013 0.027 Uiso calc U R 1
C C11 1.2073(8) 0.1574(5) 0.9360(2) 0.0157(11) Uani d . . 1
C C12 1.1143(8) 0.0629(5) 0.9442(3) 0.0166(11) Uani d . . 1
H H12 1.0022 0.0667 0.9392 0.02 Uiso calc U R 1
C C13 1.1861(8) -0.0374(5) 0.9598(3) 0.0183(12) Uani d . . 1
H H13 1.1229 -0.1019 0.9652 0.022 Uiso calc U R 1
C C14 1.3491(9) -0.0427(5) 0.9673(3) 0.0212(12) Uani d . . 1
H H14 1.3982 -0.1113 0.9772 0.025 Uiso calc U R 1
C C15 1.4415(9) 0.0521(6) 0.9606(3) 0.0235(13) Uani d . . 1
H H15 1.553 0.0489 0.9674 0.028 Uiso calc U R 1
C C16 1.3713(8) 0.1512(5) 0.9440(3) 0.0201(12) Uani d . . 1
H H16 1.4353 0.2151 0.9381 0.024 Uiso calc U R 1
C C17 1.2121(7) 0.2942(5) 0.8397(2) 0.0161(10) Uani d . . 1
C C18 1.2048(10) 0.2047(6) 0.8031(3) 0.0265(15) Uani d . . 1
H H18 1.1444 0.1408 0.8127 0.032 Uiso calc U R 1
C C19 1.2851(11) 0.2080(7) 0.7528(3) 0.0313(17) Uani d . . 1
H H19 1.2778 0.147 0.7275 0.038 Uiso calc U R 1
C C20 1.3746(10) 0.2979(7) 0.7392(3) 0.0326(17) Uani d . . 1
H H20 1.4329 0.2978 0.7053 0.039 Uiso calc U R 1
C C21 1.3820(10) 0.3916(7) 0.7750(3) 0.0312(16) Uani d . . 1
H H21 1.4429 0.4549 0.7648 0.037 Uiso calc U R 1
C C22 1.2987(8) 0.3903(6) 0.8256(3) 0.0228(13) Uani d . . 1
H H22 1.3005 0.453 0.8499 0.027 Uiso calc U R 1
C C23 0.7156(7) 0.4484(5) 0.8986(2) 0.0143(10) Uani d . . 1
C C24 0.7068(7) 0.5740(5) 0.8981(2) 0.0137(10) Uani d . . 1
C C25 0.5661(8) 0.6339(6) 0.8918(3) 0.0219(13) Uani d . . 1
H H25 0.4675 0.5965 0.8865 0.026 Uiso calc U R 1
C C26 0.5726(9) 0.7494(6) 0.8935(3) 0.0259(14) Uani d . . 1
H H26 0.4792 0.7927 0.8881 0.031 Uiso calc U R 1
C C27 0.7184(9) 0.7997(6) 0.9032(3) 0.0273(15) Uani d . . 1
H H27 0.7254 0.8785 0.905 0.033 Uiso calc U R 1
C C28 0.8537(8) 0.7359(5) 0.9101(3) 0.0203(12) Uani d . . 1
H H28 0.953 0.7716 0.9166 0.024 Uiso calc U R 1
C C29 0.3994(7) 0.4757(5) 0.6158(2) 0.0115(9) Uani d . . 1
H H29 0.417 0.4576 0.6565 0.014 Uiso calc U R 1
C C30 0.4377(7) 0.6001(5) 0.6087(2) 0.0129(10) Uani d . . 1
H H30 0.381 0.6293 0.5746 0.015 Uiso calc U R 1
C C31 0.3858(8) 0.6647(5) 0.6597(3) 0.0182(11) Uani d . . 1
H H31 0.4423 0.652 0.694 0.022 Uiso calc U R 1
C C32 0.2683(7) 0.7375(5) 0.6606(3) 0.0174(11) Uani d . . 1
H H32 0.2195 0.7554 0.6255 0.021 Uiso calc U R 1
C C33 0.2054(8) 0.7937(5) 0.7109(3) 0.0189(11) Uani d . . 1
C C34 0.0992(9) 0.8818(6) 0.7035(3) 0.0269(14) Uani d . . 1
H H34 0.0708 0.9045 0.6664 0.032 Uiso calc U R 1
C C35 0.0349(11) 0.9363(7) 0.7484(4) 0.0331(18) Uani d . . 1
H H35 -0.038 0.9956 0.7423 0.04 Uiso calc U R 1
C C36 0.0764(9) 0.9048(6) 0.8031(3) 0.0253(14) Uani d . . 1
H H36 0.034 0.9441 0.8342 0.03 Uiso calc U R 1
C C37 0.1802(9) 0.8156(7) 0.8125(3) 0.0259(14) Uani d . . 1
H H37 0.2069 0.7929 0.8497 0.031 Uiso calc U R 1
C C38 0.2441(8) 0.7603(6) 0.7661(3) 0.0226(13) Uani d . . 1
H H38 0.3144 0.6995 0.772 0.027 Uiso calc U R 1
C C39 0.7205(7) 0.7295(5) 0.5692(2) 0.0122(9) Uani d . . 1
C C40 0.6196(7) 0.8199(5) 0.5617(3) 0.0154(10) Uani d . . 1
H H40 0.5091 0.8131 0.5691 0.018 Uiso calc U R 1
C C41 0.6823(8) 0.9209(5) 0.5434(2) 0.0163(11) Uani d . . 1
H H41 0.6146 0.9836 0.5387 0.02 Uiso calc U R 1
C C42 0.8420(8) 0.9298(5) 0.5321(2) 0.0176(11) Uani d . . 1
H H42 0.8837 0.9991 0.5199 0.021 Uiso calc U R 1
C C43 0.9433(8) 0.8390(5) 0.5383(3) 0.0190(12) Uani d . . 1
H H43 1.0528 0.8457 0.5294 0.023 Uiso calc U R 1
C C44 0.8829(7) 0.7381(5) 0.5575(3) 0.0164(10) Uani d . . 1
H H44 0.9512 0.6759 0.5625 0.02 Uiso calc U R 1
C C45 0.7533(7) 0.5831(5) 0.6627(2) 0.0153(10) Uani d . . 1
C C46 0.7663(9) 0.6718(6) 0.7008(3) 0.0232(13) Uani d . . 1
H H46 0.7118 0.7395 0.6932 0.028 Uiso calc U R 1
C C47 0.8583(9) 0.6618(7) 0.7497(3) 0.0280(15) Uani d . . 1
H H47 0.8641 0.7218 0.7756 0.034 Uiso calc U R 1
C C48 0.9410(10) 0.5647(6) 0.7604(3) 0.0276(15) Uani d . . 1
H H48 1.0066 0.5589 0.7931 0.033 Uiso calc U R 1
C C49 0.9284(9) 0.4760(7) 0.7237(3) 0.0290(15) Uani d . . 1
H H49 0.9845 0.409 0.7314 0.035 Uiso calc U R 1
C C50 0.8330(8) 0.4846(5) 0.6751(3) 0.0205(12) Uani d . . 1
H H50 0.8227 0.4228 0.6504 0.025 Uiso calc U R 1
C C51 0.2332(7) 0.4424(5) 0.6016(3) 0.0150(10) Uani d . . 1
C C52 0.2149(7) 0.3187(5) 0.5982(2) 0.0145(10) Uani d . . 1
C C53 0.0730(7) 0.2607(6) 0.6027(3) 0.0193(12) Uani d . . 1
H H53 -0.0238 0.2989 0.6094 0.023 Uiso calc U R 1
C C54 0.0749(8) 0.1463(6) 0.5973(3) 0.0232(13) Uani d . . 1
H H54 -0.0204 0.1049 0.6017 0.028 Uiso calc U R 1
C C55 0.2143(8) 0.0928(6) 0.5856(3) 0.0222(12) Uani d . . 1
H H55 0.2161 0.0142 0.5817 0.027 Uiso calc U R 1
C C56 0.3526(8) 0.1538(5) 0.5794(3) 0.0203(12) Uani d . . 1
H H56 0.4486 0.1168 0.5702 0.024 Uiso calc U R 1
Cl Cl1 1.20428(17) 0.65532(12) 0.96398(7) 0.0173(3) Uani d . . 1
Cl Cl2 0.70320(16) 0.23266(12) 0.52787(7) 0.0170(3) Uani d . . 1
N N1 0.8480(6) 0.6231(4) 0.9080(2) 0.0128(9) Uani d . . 1
N N2 0.3529(6) 0.2641(4) 0.5863(2) 0.0133(9) Uani d . . 1
O O1 1.1738(5) 0.3846(4) 0.94496(18) 0.0161(8) Uani d . . 1
O O2 0.5992(6) 0.3917(4) 0.9098(2) 0.0216(10) Uani d . . 1
O O3 0.6870(5) 0.5015(3) 0.55703(17) 0.0141(8) Uani d . . 1
O O4 0.1231(5) 0.5042(4) 0.5915(2) 0.0196(9) Uani d . . 1
P P1 1.12651(19) 0.28494(12) 0.90852(6) 0.0126(3) Uani d . . 1
P P2 0.65112(18) 0.59900(12) 0.59634(6) 0.0120(3) Uani d . . 1

loop_
_atom_site_aniso_label
_atom_site_aniso_U_11
_atom_site_aniso_U_22
_atom_site_aniso_U_33
_atom_site_aniso_U_12
_atom_site_aniso_U_13
_atom_site_aniso_U_23
Pd1 0.01249(18) 0.00798(16) 0.01207(16) -0.00013(14) 0.00056(13) -0.00138(14)
Pd2 0.01110(17) 0.00801(16) 0.01225(16) -0.00021(14) 0.00055(13) -0.00109(14)
C1 0.016(2) 0.012(2) 0.013(2) -0.0029(19) -0.0041(19) -0.0019(18)
C2 0.014(3) 0.014(3) 0.022(3) -0.001(2) -0.003(2) 0.001(2)
C3 0.022(3) 0.015(3) 0.028(3) 0.000(2) -0.004(3) -0.001(2)
C4 0.038(4) 0.018(3) 0.022(3) -0.010(3) 0.000(3) -0.003(2)
C5 0.019(3) 0.023(3) 0.021(3) 0.004(2) 0.001(2) -0.005(2)
C6 0.030(4) 0.032(4) 0.018(3) 0.001(3) -0.002(3) -0.005(2)
C7 0.039(4) 0.022(4) 0.034(4) -0.004(3) 0.002(3) -0.002(3)
C8 0.027(3) 0.029(4) 0.031(4) -0.005(3) -0.012(3) -0.016(3)
C9 0.030(4) 0.024(3) 0.026(3) 0.001(3) -0.007(3) -0.005(3)
C10 0.023(3) 0.017(3) 0.028(3) -0.003(2) 0.002(3) -0.007(2)
C11 0.023(3) 0.011(2) 0.013(2) 0.000(2) 0.000(2) -0.0009(19)
C12 0.021(3) 0.012(2) 0.017(3) -0.001(2) -0.003(2) -0.002(2)
C13 0.031(3) 0.011(2) 0.013(2) -0.001(2) 0.002(2) 0.0005(19)
C14 0.030(3) 0.014(3) 0.019(3) 0.008(2) -0.001(2) -0.001(2)
C15 0.027(3) 0.020(3) 0.024(3) 0.008(3) 0.000(3) 0.001(2)
C16 0.022(3) 0.014(3) 0.024(3) 0.000(2) -0.006(2) 0.000(2)
C17 0.019(3) 0.015(3) 0.015(2) 0.004(2) -0.004(2) -0.001(2)
C18 0.041(4) 0.017(3) 0.021(3) 0.002(3) 0.007(3) -0.003(2)
C19 0.050(5) 0.024(3) 0.021(3) 0.010(3) 0.005(3) -0.004(3)
C20 0.043(4) 0.033(4) 0.022(3) 0.010(3) 0.004(3) 0.007(3)
C21 0.041(4) 0.029(4) 0.023(3) 0.003(3) 0.006(3) 0.002(3)
C22 0.030(3) 0.021(3) 0.018(3) 0.001(2) 0.001(2) 0.001(2)
C23 0.016(3) 0.014(3) 0.013(2) 0.000(2) 0.002(2) -0.0015(19)
C24 0.014(2) 0.012(2) 0.016(2) -0.0009(19) -0.001(2) -0.0053(19)
C25 0.013(3) 0.026(3) 0.027(3) 0.005(2) 0.001(2) -0.007(3)
C26 0.022(3) 0.018(3) 0.038(4) 0.007(2) -0.004(3) -0.005(3)
C27 0.025(3) 0.015(3) 0.041(4) 0.007(2) -0.008(3) -0.004(3)
C28 0.016(3) 0.014(3) 0.031(3) 0.001(2) -0.001(2) -0.003(2)
C29 0.016(2) 0.010(2) 0.009(2) 0.0003(19) 0.0029(19) -0.0010(17)
C30 0.018(3) 0.010(2) 0.011(2) -0.0020(19) 0.0030(19) -0.0007(18)
C31 0.020(3) 0.015(3) 0.019(3) -0.003(2) 0.003(2) -0.003(2)
C32 0.017(3) 0.019(3) 0.017(3) 0.002(2) 0.000(2) -0.002(2)
C33 0.018(3) 0.019(3) 0.020(3) -0.003(2) 0.004(2) -0.004(2)
C34 0.030(3) 0.025(4) 0.026(3) 0.001(3) 0.008(3) 0.000(3)
C35 0.046(5) 0.019(3) 0.035(4) 0.001(3) 0.014(4) -0.005(3)
C36 0.027(3) 0.020(3) 0.029(3) -0.003(3) 0.009(3) -0.012(3)
C37 0.023(3) 0.033(4) 0.022(3) -0.003(3) 0.002(3) -0.009(3)
C38 0.021(3) 0.024(3) 0.023(3) 0.005(2) -0.002(2) -0.005(2)
C39 0.015(2) 0.010(2) 0.012(2) -0.0002(19) -0.0008(19) -0.0018(18)
C40 0.017(3) 0.013(2) 0.016(3) 0.000(2) 0.000(2) -0.0021(19)
C41 0.025(3) 0.008(2) 0.016(3) 0.003(2) -0.005(2) -0.0047(18)
C42 0.027(3) 0.012(2) 0.013(2) -0.008(2) 0.002(2) -0.0003(19)
C43 0.016(3) 0.020(3) 0.022(3) -0.003(2) 0.003(2) 0.000(2)
C44 0.016(3) 0.013(2) 0.020(3) 0.000(2) 0.000(2) 0.001(2)
C45 0.019(3) 0.011(2) 0.016(2) -0.003(2) 0.003(2) 0.0018(19)
C46 0.032(4) 0.016(3) 0.021(3) -0.001(3) -0.002(3) -0.004(2)
C47 0.031(4) 0.032(4) 0.021(3) -0.012(3) -0.006(3) 0.002(3)
C48 0.037(4) 0.029(4) 0.017(3) -0.011(3) -0.005(3) 0.011(2)
C49 0.026(3) 0.032(4) 0.029(4) -0.006(3) -0.004(3) 0.013(3)
C50 0.023(3) 0.016(3) 0.022(3) 0.000(2) -0.001(2) 0.000(2)
C51 0.016(3) 0.011(2) 0.018(3) 0.002(2) 0.005(2) -0.0018(19)
C52 0.014(2) 0.017(3) 0.012(2) 0.000(2) 0.0008(19) -0.0012(19)
C53 0.012(3) 0.021(3) 0.025(3) -0.001(2) 0.008(2) -0.004(2)
C54 0.021(3) 0.022(3) 0.027(3) -0.009(2) -0.003(2) -0.004(2)
C55 0.022(3) 0.015(3) 0.029(3) -0.004(2) 0.002(3) 0.000(2)
C56 0.021(3) 0.011(2) 0.030(3) -0.002(2) 0.006(2) -0.001(2)
Cl1 0.0123(6) 0.0128(6) 0.0267(7) -0.0020(5) -0.0004(5) -0.0042(5)
Cl2 0.0121(6) 0.0115(6) 0.0272(7) 0.0017(5) 0.0009(5) -0.0047(5)
N1 0.013(2) 0.010(2) 0.015(2) 0.0046(16) 0.0014(17) 0.0002(16)
N2 0.012(2) 0.013(2) 0.015(2) -0.0016(17) -0.0017(17) 0.0012(16)
O1 0.0175(19) 0.012(2) 0.0189(19) 0.0022(15) -0.0041(15) -0.0025(15)
O2 0.021(2) 0.017(2) 0.026(2) -0.0059(17) -0.0006(18) -0.0035(17)
O3 0.0159(18) 0.0093(19) 0.0173(18) -0.0037(14) 0.0040(15) -0.0053(14)
O4 0.0151(19) 0.017(2) 0.027(2) 0.0025(17) 0.0021(16) -0.0027(17)
P1 0.0174(7) 0.0083(6) 0.0119(6) 0.0006(5) -0.0022(5) -0.0012(5)
P2 0.0138(7) 0.0083(6) 0.0138(6) -0.0012(5) 0.0029(5) -0.0011(5)

loop_
_atom_type_symbol
_atom_type_description
_atom_type_scat_dispersion_real
_atom_type_scat_dispersion_imag
_atom_type_scat_source
C C 0.0033 0.0016 'International Tables Vol C Tables 4.2.6.8 and 6.1.1.4'
H H 0.0000 0.0000 'International Tables Vol C Tables 4.2.6.8 and 6.1.1.4'
N N 0.0061 0.0033 'International Tables Vol C Tables 4.2.6.8 and 6.1.1.4'
O O 0.0106 0.0060 'International Tables Vol C Tables 4.2.6.8 and 6.1.1.4'
P P 0.1023 0.0942 'International Tables Vol C Tables 4.2.6.8 and 6.1.1.4'
Cl Cl 0.1484 0.1585 'International Tables Vol C Tables 4.2.6.8 and 6.1.1.4'
Pd Pd -0.9988 1.0072 'International Tables Vol C Tables 4.2.6.8 and 6.1.1.4'

loop_
_geom_angle_atom_site_label_1
_geom_angle_atom_site_label_2
_geom_angle_atom_site_label_3
_geom_angle
N1 Pd1 C1 82.4(2)
N1 Pd1 O1 168.63(19)
C1 Pd1 O1 87.5(2)
N1 Pd1 Cl1 96.01(15)
C1 Pd1 Cl1 174.65(17)
O1 Pd1 Cl1 94.52(12)
N1 Pd1 P1 141.68(15)
C1 Pd1 P1 59.40(17)
O1 Pd1 P1 29.22(12)
Cl1 Pd1 P1 121.71(5)
C29 Pd2 N2 82.4(2)
C29 Pd2 O3 87.29(19)
N2 Pd2 O3 168.21(18)
C29 Pd2 Cl2 174.04(16)
N2 Pd2 Cl2 95.67(15)
O3 Pd2 Cl2 95.13(12)
C23 C1 C2 115.5(5)
C23 C1 Pd1 104.7(4)
C2 C1 Pd1 114.6(4)
C3 C2 C1 115.0(5)
C3 C2 P1 118.4(5)
C1 C2 P1 100.7(4)
C4 C3 C2 125.7(6)
C3 C4 C5 125.9(7)
C10 C5 C6 117.9(6)
C10 C5 C4 118.4(6)
C6 C5 C4 123.7(6)
C7 C6 C5 121.5(7)
C8 C7 C6 119.1(7)
C7 C8 C9 119.5(6)
C10 C9 C8 121.0(7)
C9 C10 C5 120.8(7)
C16 C11 C12 119.6(6)
C16 C11 P1 117.7(5)
C12 C11 P1 122.4(5)
C11 C12 C13 120.0(6)
C14 C13 C12 120.0(6)
C13 C14 C15 120.1(6)
C16 C15 C14 120.1(7)
C15 C16 C11 120.2(6)
C18 C17 C22 120.5(6)
C18 C17 P1 120.5(5)
C22 C17 P1 118.7(5)
C19 C18 C17 120.2(7)
C20 C19 C18 120.4(7)
C19 C20 C21 120.9(7)
C22 C21 C20 119.3(7)
C21 C22 C17 118.6(6)
O2 C23 C1 126.5(6)
O2 C23 C24 121.2(6)
C1 C23 C24 112.2(5)
N1 C24 C25 122.7(6)
N1 C24 C23 113.2(5)
C25 C24 C23 124.0(6)
C24 C25 C26 118.7(6)
C27 C26 C25 118.4(6)
C28 C27 C26 120.3(7)
N1 C28 C27 121.5(6)
C51 C29 C30 115.7(5)
C51 C29 Pd2 104.3(4)
C30 C29 Pd2 116.0(4)
C31 C30 C29 110.5(5)
C31 C30 P2 115.4(4)
C29 C30 P2 102.6(4)
C32 C31 C30 125.3(6)
C31 C32 C33 126.3(6)
C34 C33 C38 118.3(6)
C34 C33 C32 118.7(6)
C38 C33 C32 122.9(6)
C35 C34 C33 121.5(7)
C34 C35 C36 120.0(8)
C35 C36 C37 120.4(6)
C36 C37 C38 118.9(7)
C37 C38 C33 120.9(6)
C40 C39 C44 120.8(6)
C40 C39 P2 121.9(5)
C44 C39 P2 117.2(4)
C39 C40 C41 119.2(6)
C42 C41 C40 120.1(6)
C41 C42 C43 121.0(6)
C42 C43 C44 119.5(6)
C43 C44 C39 119.3(6)
C50 C45 C46 118.5(6)
C50 C45 P2 120.0(5)
C46 C45 P2 121.3(5)
C47 C46 C45 120.8(7)
C48 C47 C46 120.0(7)
C49 C48 C47 120.0(7)
C48 C49 C50 120.2(7)
C45 C50 C49 120.5(6)
O4 C51 C29 126.5(5)
O4 C51 C52 121.5(6)
C29 C51 C52 112.0(5)
N2 C52 C53 120.5(6)
N2 C52 C51 113.7(5)
C53 C52 C51 125.7(6)
C54 C53 C52 118.9(6)
C55 C54 C53 119.9(6)
C54 C55 C56 119.7(6)
N2 C56 C55 120.9(6)
C24 N1 C28 118.4(5)
C24 N1 Pd1 114.4(4)
C28 N1 Pd1 126.8(4)
C56 N2 C52 120.1(5)
C56 N2 Pd2 126.8(4)
C52 N2 Pd2 112.6(4)
P1 O1 Pd1 109.3(2)
P2 O3 Pd2 111.2(2)
O1 P1 C11 111.6(3)
O1 P1 C17 111.3(3)
C11 P1 C17 103.3(3)
O1 P1 C2 107.3(3)
C11 P1 C2 113.7(3)
C17 P1 C2 109.7(3)
O1 P1 Pd1 41.47(16)
C11 P1 Pd1 149.8(2)
C17 P1 Pd1 100.9(2)
C2 P1 Pd1 73.9(2)
O3 P2 C39 112.5(2)
O3 P2 C45 111.0(3)
C39 P2 C45 104.7(3)
O3 P2 C30 107.8(2)
C39 P2 C30 112.1(3)
C45 P2 C30 108.7(3)

loop_
_geom_bond_atom_site_label_1
_geom_bond_atom_site_label_2
_geom_bond_distance
Pd1 N1 2.002(5)
Pd1 C1 2.031(6)
Pd1 O1 2.073(4)
Pd1 Cl1 2.4050(15)
Pd1 P1 2.9546(15)
Pd2 C29 2.023(5)
Pd2 N2 2.024(5)
Pd2 O3 2.068(4)
Pd2 Cl2 2.4057(14)
C1 C23 1.485(9)
C1 C2 1.536(9)
C2 C3 1.520(9)
C2 P1 1.830(6)
C3 C4 1.326(10)
C4 C5 1.462(9)
C5 C10 1.386(10)
C5 C6 1.403(10)
C6 C7 1.394(11)
C7 C8 1.387(11)
C8 C9 1.387(11)
C9 C10 1.377(9)
C11 C16 1.392(9)
C11 C12 1.395(9)
C11 P1 1.797(6)
C12 C13 1.397(8)
C13 C14 1.382(10)
C14 C15 1.390(10)
C15 C16 1.385(9)
C17 C18 1.384(9)
C17 C22 1.409(9)
C17 P1 1.799(6)
C18 C19 1.381(10)
C19 C20 1.358(12)
C20 C21 1.413(11)
C21 C22 1.399(10)
C23 O2 1.225(7)
C23 C24 1.512(8)
C24 N1 1.344(8)
C24 C25 1.391(9)
C25 C26 1.391(10)
C26 C27 1.384(10)
C27 C28 1.381(9)
C28 N1 1.358(8)
C29 C51 1.489(8)
C29 C30 1.541(8)
C30 C31 1.508(8)
C30 P2 1.822(6)
C31 C32 1.320(9)
C32 C33 1.476(9)
C33 C34 1.395(10)
C33 C38 1.408(10)
C34 C35 1.370(10)
C35 C36 1.395(12)
C36 C37 1.399(11)
C37 C38 1.400(9)
C39 C40 1.389(8)
C39 C44 1.401(8)
C39 P2 1.797(6)
C40 C41 1.396(8)
C41 C42 1.377(9)
C42 C43 1.392(9)
C43 C44 1.394(9)
C45 C50 1.390(9)
C45 C46 1.403(9)
C45 P2 1.797(6)
C46 C47 1.393(10)
C47 C48 1.382(11)
C48 C49 1.382(11)
C49 C50 1.403(10)
C51 O4 1.209(7)
C51 C52 1.497(8)
C52 N2 1.365(8)
C52 C53 1.388(9)
C53 C54 1.381(9)
C54 C55 1.369(10)
C55 C56 1.384(9)
C56 N2 1.337(8)
O1 P1 1.528(4)
O3 P2 1.531(4)
